data_7102444
loop_
_publ_author_name
'Burford, Neil'
'Eelman, Melanie D'
'LeBlanc, Wesley G'
'Cameron, T Stanley'
'Robertson, Katherine N'

_publ_section_title
;
 Definitive identification of lead(II)-amino acid adducts and the solid
 state structure of a lead-valine complex.
;
_journal_issue 3
_journal_name_full 'Chemical communications (Cambridge, England)'
_journal_page_first 332
_journal_page_last 333
_journal_paper_doi 10.1039/b311599b
_journal_year 2004
_chemical_formula_moiety 'C10 H26 N4 O12 Pb1'
_chemical_formula_sum 'C10 H26 N4 O12 Pb'
_chemical_formula_weight 601.53
_space_group_IT_number 19
_symmetry_cell_setting orthorhombic
_symmetry_Int_Tables_number 19
_symmetry_space_group_name_Hall 'P 2ac 2ab'
_symmetry_space_group_name_H-M 'P 21 21 21'
_atom_sites_solution_hydrogens geom
_atom_sites_solution_primary direct
_atom_sites_solution_secondary difmap
_cell_angle_alpha 90
_cell_angle_beta 90
_cell_angle_gamma 90
_cell_formula_units_Z 4
_cell_length_a 13.609(6)
_cell_length_b 26.75(1)
_cell_length_c 5.416(5)
_cell_measurement_reflns_used 19
_cell_measurement_temperature 173
_cell_measurement_theta_max 20.0
_cell_measurement_theta_min 19.6
_cell_volume 1971(2)
_computing_cell_refinement 'MSC/AFC Diffractometer Control'
_computing_data_collection 'MSC/AFC Diffractometer Control'
_computing_data_reduction
;
teXsan for Windows version 1.06 (MSC, 1997-1999)
;
_computing_structure_refinement
;
SHELXL-97 (Sheldrick, 1997)
;
_computing_structure_solution
;
SHELXS-86 (Sheldrick, 1985)
;
_diffrn_ambient_temperature 173
_diffrn_measured_fraction_theta_full 0.997
_diffrn_measured_fraction_theta_max 0.997
_diffrn_measurement_device 'Rigaku AFC5R'
_diffrn_measurement_method \w-2\q
_diffrn_orient_matrix_UB_11 0.04884
_diffrn_orient_matrix_UB_12 -0.02789
_diffrn_orient_matrix_UB_13 -0.00753
_diffrn_orient_matrix_UB_21 0.05381
_diffrn_orient_matrix_UB_22 0.02472
_diffrn_orient_matrix_UB_23 -0.03006
_diffrn_orient_matrix_UB_31 0.01091
_diffrn_orient_matrix_UB_32 0.00293
_diffrn_orient_matrix_UB_33 0.18202
_diffrn_radiation_detector 'scintillation counter'
_diffrn_radiation_monochromator graphite
_diffrn_radiation_source 'Rigaku rotating anode'
_diffrn_radiation_type 'Mo K\a'
_diffrn_radiation_wavelength 0.7107
_diffrn_reflns_av_R_equivalents 0.00790
_diffrn_reflns_av_sigmaI/netI 0.1416
_diffrn_reflns_limit_h_max 19
_diffrn_reflns_limit_h_min 0
_diffrn_reflns_limit_k_max 37
_diffrn_reflns_limit_k_min 0
_diffrn_reflns_limit_l_max 7
_diffrn_reflns_limit_l_min 0
_diffrn_reflns_number 3351
_diffrn_reflns_reduction_process 'Lp corrections applied'
_diffrn_reflns_theta_full 30.05
_diffrn_reflns_theta_max 30.05
_diffrn_reflns_theta_min 2.73
_diffrn_standards_decay_% -0.05
_diffrn_standards_interval_count 50
_diffrn_standards_number 3
_exptl_absorpt_coefficient_mu 8.624
_exptl_absorpt_correction_T_max 1.000
_exptl_absorpt_correction_T_min 0.548
_exptl_absorpt_correction_type psi-scan
_exptl_absorpt_process_details
;
North,Phillips & Matthews, 1968
;
_exptl_crystal_colour colourless
_exptl_crystal_density_diffrn 2.027
_exptl_crystal_density_meas ?
_exptl_crystal_description needle
_exptl_crystal_F_000 1168.00
_exptl_crystal_size_max 0.35
_exptl_crystal_size_mid 0.21
_exptl_crystal_size_min 0.13
_refine_diff_density_max 1.516
_refine_diff_density_min -2.367
_refine_diff_density_rms 0.248
_refine_ls_abs_structure_details
;
Flack H D (1983), Acta Cryst. A39, 876-881
;
_refine_ls_abs_structure_Flack 0.03(3)
_refine_ls_extinction_method none
_refine_ls_goodness_of_fit_ref 0.966
_refine_ls_hydrogen_treatment noref
_refine_ls_matrix_type full
_refine_ls_number_constraints 0
_refine_ls_number_parameters 244
_refine_ls_number_reflns 3320
_refine_ls_number_restraints 66
_refine_ls_restrained_S_all 0.959
_refine_ls_R_factor_all 0.1622
_refine_ls_R_factor_gt 0.0427
_refine_ls_shift/su_max 0.001
_refine_ls_shift/su_mean 0.000
_refine_ls_structure_factor_coef Fsqd
_refine_ls_weighting_details
;
w=1/[\s^2^(Fo^2^)+(0.0763P)^2^+0.0000P] where P=(Fo^2^+2Fc^2^)/3
;
_refine_ls_weighting_scheme calc
_refine_ls_wR_factor_gt 0.1092
_refine_ls_wR_factor_ref 0.1494
_reflns_number_gt 1504
_reflns_number_total 3320
_reflns_threshold_expression I>3.00\s(I)
_cod_data_source_file b311599b.txt
_cod_data_source_block melanie24
_cod_original_sg_symbol_H-M 'P 21 21 21 '
_cod_original_formula_sum 'C10 H26 N4 O12 Pb1'
_cod_database_code 7102444

loop_
_symmetry_equiv_pos_as_xyz
'   +x,   +y,   +z'
'1/2-x,   -y,1/2+z'
'1/2+x,1/2-y,   -z'
'   -x,1/2+y,1/2-z'

loop_
_atom_site_label
_atom_site_type_symbol
_atom_site_fract_x
_atom_site_fract_y
_atom_site_fract_z
_atom_site_U_iso_or_equiv
_atom_site_adp_type
_atom_site_occupancy
_atom_site_calc_flag
_atom_site_refinement_flags
Pb1 Pb 0.60448(4) 0.781363(19) 0.7474(2) 0.03513(18) Uani 1 d U
O1 O 0.4821(7) 0.8304(4) 0.972(2) 0.039(2) Uani 1 d U
O2 O 0.4447(10) 0.8696(6) 0.627(3) 0.046(4) Uani 1 d U
O3 O 0.7001(7) 0.8316(4) 1.014(2) 0.037(2) Uani 1 d U
O4 O 0.8076(7) 0.8105(4) 0.732(4) 0.046(3) Uani 1 d U
O5 O 0.1334(9) 0.8960(6) 0.672(3) 0.064(4) Uani 1 d U
O6 O 0.0002(9) 0.8713(5) 0.500(2) 0.054(4) Uani 1 d U
O7 O 0.1252(7) 0.8886(5) 0.274(3) 0.050(3) Uani 1 d U
O8 O 0.5901(7) 0.7350(4) 0.205(2) 0.041(3) Uani 1 d U
O9 O 0.7309(11) 0.7182(7) 0.029(3) 0.060(4) Uani 1 d U
O10 O 0.7159(11) 0.7132(7) 0.423(3) 0.053(4) Uani 1 d U
O11 O 0.4146(7) 0.7346(4) 0.684(2) 0.041(3) Uani 1 d .
H11A H 0.4001 0.7348 0.5313 0.062 Uiso 1 d R
H11B H 0.3691 0.7493 0.7631 0.062 Uiso 1 d R
O12 O 0.6329(8) 0.8561(4) 0.476(2) 0.048(3) Uani 1 d U
H12A H 0.6476 0.8482 0.3284 0.072 Uiso 1 d R
H12B H 0.5768 0.8698 0.4892 0.072 Uiso 1 d R
N1 N 0.3246(8) 0.8617(4) 1.212(3) 0.030(3) Uani 1 d U
H1A H 0.3171 0.8282 1.1898 0.045 Uiso 1 calc R
H1B H 0.2680 0.8748 1.2741 0.045 Uiso 1 calc R
H1C H 0.3746 0.8674 1.3200 0.045 Uiso 1 calc R
N2 N 0.9559(8) 0.8501(5) 0.997(3) 0.032(3) Uani 1 d U
H2A H 1.0001 0.8713 1.0668 0.048 Uiso 1 calc R
H2B H 0.9680 0.8477 0.8319 0.048 Uiso 1 calc R
H2C H 0.9615 0.8193 1.0672 0.048 Uiso 1 calc R
N3 N 0.0886(8) 0.8864(5) 0.481(3) 0.038(3) Uani 1 d U
N4 N 0.6753(8) 0.7209(4) 0.228(4) 0.032(3) Uani 1 d U
C1 C 0.4340(13) 0.8595(8) 0.851(4) 0.035(3) Uani 1 d DU
C2 C 0.3471(9) 0.8855(5) 0.975(3) 0.031(3) Uani 1 d DU
H2 H 0.2886 0.8807 0.8659 0.037 Uiso 1 calc R
C3 C 0.3608(9) 0.9416(5) 1.011(3) 0.037(3) Uani 1 d DU
H3 H 0.3126 0.9524 1.1398 0.045 Uiso 1 calc R
C4 C 0.4636(10) 0.9533(6) 1.111(3) 0.042(4) Uani 1 d DU
H4A H 0.4761 0.9329 1.2586 0.064 Uiso 1 calc R
H4B H 0.4677 0.9888 1.1549 0.064 Uiso 1 calc R
H4C H 0.5128 0.9455 0.9850 0.064 Uiso 1 calc R
C5 C 0.3384(13) 0.9716(5) 0.778(4) 0.066(6) Uani 1 d DU
H5A H 0.3489 1.0073 0.8100 0.099 Uiso 1 calc R
H5B H 0.2698 0.9662 0.7291 0.099 Uiso 1 calc R
H5C H 0.3819 0.9607 0.6440 0.099 Uiso 1 calc R
C6 C 0.7831(10) 0.8331(5) 0.919(3) 0.031(3) Uani 1 d DU
C7 C 0.8564(10) 0.8692(4) 1.036(3) 0.028(2) Uani 1 d DU
H7 H 0.8441 0.8687 1.2177 0.033 Uiso 1 calc R
C8 C 0.8433(9) 0.9233(4) 0.950(3) 0.038(3) Uani 1 d DU
H8 H 0.8580 0.9235 0.7693 0.046 Uiso 1 calc R
C9 C 0.7388(10) 0.9431(6) 0.977(5) 0.062(6) Uani 1 d DU
H9A H 0.6930 0.9200 0.8960 0.094 Uiso 1 calc R
H9B H 0.7340 0.9761 0.8988 0.094 Uiso 1 calc R
H9C H 0.7221 0.9459 1.1521 0.094 Uiso 1 calc R
C10 C 0.9162(11) 0.9595(6) 1.068(4) 0.060(6) Uani 1 d DU
H10A H 0.9831 0.9467 1.0465 0.089 Uiso 1 calc R
H10B H 0.9018 0.9627 1.2448 0.089 Uiso 1 calc R
H10C H 0.9105 0.9923 0.9891 0.089 Uiso 1 calc R

loop_
_atom_site_aniso_label
_atom_site_aniso_U_11
_atom_site_aniso_U_22
_atom_site_aniso_U_33
_atom_site_aniso_U_23
_atom_site_aniso_U_13
_atom_site_aniso_U_12
Pb1 0.0385(2) 0.0336(3) 0.0333(3) -0.0094(6) 0.0036(8) -0.0028(3)
O1 0.030(4) 0.040(6) 0.047(6) 0.004(5) 0.004(4) 0.007(4)
O2 0.043(7) 0.072(11) 0.023(4) -0.017(6) -0.010(6) 0.016(7)
O3 0.030(4) 0.044(7) 0.037(5) -0.009(5) 0.005(4) -0.001(4)
O4 0.033(4) 0.047(6) 0.057(8) -0.028(8) 0.017(7) -0.012(4)
O5 0.051(6) 0.085(10) 0.056(6) -0.012(8) -0.015(6) -0.014(7)
O6 0.044(6) 0.088(10) 0.029(6) 0.000(7) -0.006(5) -0.016(6)
O7 0.031(5) 0.073(8) 0.046(6) 0.003(9) 0.001(6) 0.003(5)
O8 0.037(4) 0.051(6) 0.036(9) -0.004(5) 0.001(5) 0.007(4)
O9 0.071(8) 0.053(10) 0.057(6) -0.023(9) 0.029(7) 0.021(9)
O10 0.050(7) 0.059(11) 0.051(6) -0.019(8) -0.016(6) 0.025(8)
O11 0.038(5) 0.038(6) 0.048(9) -0.014(5) -0.008(5) -0.001(4)
O12 0.045(6) 0.056(7) 0.042(6) 0.007(5) 0.008(5) 0.009(5)
N1 0.037(5) 0.026(5) 0.028(7) -0.012(5) -0.010(5) -0.004(4)
N2 0.034(4) 0.037(7) 0.024(6) -0.010(7) -0.005(6) 0.000(5)
N3 0.028(5) 0.049(9) 0.038(5) 0.008(7) -0.006(5) 0.013(5)
N4 0.031(4) 0.029(5) 0.035(5) 0.018(6) 0.006(5) 0.002(4)
C1 0.032(7) 0.035(8) 0.038(6) 0.001(6) -0.003(6) 0.001(5)
C2 0.029(6) 0.033(5) 0.030(7) 0.000(5) -0.005(6) 0.003(4)
C3 0.038(6) 0.037(5) 0.037(8) -0.005(6) 0.013(7) -0.004(6)
C4 0.059(8) 0.033(8) 0.034(9) -0.007(7) -0.009(8) -0.009(7)
C5 0.089(13) 0.030(7) 0.079(14) 0.006(9) -0.038(14) 0.006(8)
C6 0.032(5) 0.040(7) 0.021(7) 0.000(6) 0.001(5) -0.004(5)
C7 0.036(5) 0.032(5) 0.015(6) 0.003(5) -0.003(6) -0.002(4)
C8 0.048(8) 0.034(6) 0.033(9) 0.011(7) -0.006(8) 0.000(5)
C9 0.054(7) 0.043(10) 0.091(17) 0.010(12) -0.007(12) 0.008(6)
C10 0.062(9) 0.031(7) 0.086(17) -0.002(10) -0.012(12) -0.006(7)

loop_
_atom_type_symbol
_atom_type_description
_atom_type_scat_dispersion_real
_atom_type_scat_dispersion_imag
_atom_type_scat_source
C C 0.0033 0.0016 'International Tables Vol C Tables 4.2.6.8 and 6.1.1.4'
H H 0.0000 0.0000 'International Tables Vol C Tables 4.2.6.8 and 6.1.1.4'
O O 0.0106 0.0060 'International Tables Vol C Tables 4.2.6.8 and 6.1.1.4'
N N 0.0061 0.0033 'International Tables Vol C Tables 4.2.6.8 and 6.1.1.4'
Pb Pb -3.3944 10.1111 'International Tables Vol C Tables 4.2.6.8 and 6.1.1.4'

loop_
_geom_angle_atom_site_label_1
_geom_angle_atom_site_label_2
_geom_angle_atom_site_label_3
_geom_angle
O3 Pb1 O1 76.5(4)
O3 Pb1 O12 79.6(4)
O1 Pb1 O12 88.2(4)
C1 O1 Pb1 116.5(11)
C6 O3 Pb1 105.5(9)
H11A O11 H11B 108.6
Pb1 O12 H12A 113.0
Pb1 O12 H12B 99.1
H12A O12 H12B 113.4
C2 N1 H1A 109.5
C2 N1 H1B 109.5
H1A N1 H1B 109.5
C2 N1 H1C 109.5
H1A N1 H1C 109.5
H1B N1 H1C 109.5
C7 N2 H2A 109.5
C7 N2 H2B 109.5
H2A N2 H2B 109.5
C7 N2 H2C 109.5
H2A N2 H2C 109.5
H2B N2 H2C 109.5
O5 N3 O7 123.9(13)
O5 N3 O6 117.8(15)
O7 N3 O6 118.2(15)
O10 N4 O8 125.0(18)
O10 N4 O9 116.3(11)
O8 N4 O9 118.4(18)
O1 C1 O2 126.9(17)
O1 C1 C2 118.2(17)
O2 C1 C2 115(2)
N1 C2 C3 109.9(12)
N1 C2 C1 110.6(14)
C3 C2 C1 114.1(14)
N1 C2 H2 107.3
C3 C2 H2 107.3
C1 C2 H2 107.3
C2 C3 C5 112.8(12)
C2 C3 C4 110.9(11)
C5 C3 C4 111.6(12)
C2 C3 H3 107.1
C5 C3 H3 107.1
C4 C3 H3 107.1
C3 C4 H4A 109.5
C3 C4 H4B 109.5
H4A C4 H4B 109.5
C3 C4 H4C 109.5
H4A C4 H4C 109.5
H4B C4 H4C 109.5
C3 C5 H5A 109.5
C3 C5 H5B 109.5
H5A C5 H5B 109.5
C3 C5 H5C 109.5
H5A C5 H5C 109.5
H5B C5 H5C 109.5
O4 C6 O3 125.0(13)
O4 C6 C7 118.5(13)
O3 C6 C7 116.3(13)
N2 C7 C6 108.9(11)
N2 C7 C8 113.3(11)
C6 C7 C8 113.4(11)
N2 C7 H7 106.9
C6 C7 H7 106.9
C8 C7 H7 106.9
C9 C8 C10 110.4(13)
C9 C8 C7 114.1(12)
C10 C8 C7 113.4(12)
C9 C8 H8 106.1
C10 C8 H8 106.1
C7 C8 H8 106.1
C8 C9 H9A 109.5
C8 C9 H9B 109.5
H9A C9 H9B 109.5
C8 C9 H9C 109.5
H9A C9 H9C 109.5
H9B C9 H9C 109.5
C8 C10 H10A 109.5
C8 C10 H10B 109.5
H10A C10 H10B 109.5
C8 C10 H10C 109.5
H10A C10 H10C 109.5
H10B C10 H10C 109.5

loop_
_geom_bond_atom_site_label_1
_geom_bond_atom_site_label_2
_geom_bond_distance
Pb1 O3 2.362(11)
Pb1 O1 2.442(10)
Pb1 O12 2.510(12)
O1 C1 1.21(2)
O2 C1 1.25(2)
O3 C6 1.241(16)
O4 C6 1.22(2)
O5 N3 1.226(18)
O6 N3 1.274(15)
O7 N3 1.23(2)
O8 N4 1.226(14)
O9 N4 1.32(2)
O10 N4 1.21(2)
O11 H11A 0.8500
O11 H11B 0.8500
O12 H12A 0.8500
O12 H12B 0.8500
N1 C2 1.46(2)
N1 H1A 0.9100
N1 H1B 0.9100
N1 H1C 0.9100
N2 C7 1.463(17)
N2 H2A 0.9100
N2 H2B 0.9100
N2 H2C 0.9100
C1 C2 1.528(10)
C2 C3 1.526(9)
C2 H2 1.0000
C3 C5 1.529(10)
C3 C4 1.533(9)
C3 H3 1.0000
C4 H4A 0.9800
C4 H4B 0.9800
C4 H4C 0.9800
C5 H5A 0.9800
C5 H5B 0.9800
C5 H5C 0.9800
C6 C7 1.525(9)
C7 C8 1.531(9)
C7 H7 1.0000
C8 C9 1.523(9)
C8 C10 1.526(9)
C8 H8 1.0000
C9 H9A 0.9800
C9 H9B 0.9800
C9 H9C 0.9800
C10 H10A 0.9800
C10 H10B 0.9800
C10 H10C 0.9800

loop_
_geom_torsion_atom_site_label_1
_geom_torsion_atom_site_label_2
_geom_torsion_atom_site_label_3
_geom_torsion_atom_site_label_4
_geom_torsion
O3 Pb1 O1 C1 114.9(14)
O12 Pb1 O1 C1 35.1(14)
O1 Pb1 O3 C6 -158.3(11)
O12 Pb1 O3 C6 -67.7(10)
Pb1 O1 C1 O2 -5(3)
Pb1 O1 C1 C2 171.5(11)
O1 C1 C2 N1 -12(2)
O2 C1 C2 N1 164.9(19)
O1 C1 C2 C3 112(2)
O2 C1 C2 C3 -71(2)
N1 C2 C3 C5 -154.0(13)
C1 C2 C3 C5 81.1(18)
N1 C2 C3 C4 80.0(15)
C1 C2 C3 C4 -45(2)
Pb1 O3 C6 O4 -3(2)
Pb1 O3 C6 C7 171.9(10)
O4 C6 C7 N2 -32.9(19)
O3 C6 C7 N2 151.7(14)
O4 C6 C7 C8 94.2(18)
O3 C6 C7 C8 -81.2(17)
N2 C7 C8 C9 176.9(15)
C6 C7 C8 C9 52.1(19)
N2 C7 C8 C10 -55.5(18)
C6 C7 C8 C10 179.7(13)
